data_2210299
loop_
_publ_author_name
'Choi, Jong-Ha'
'Suzuki, Takayoshi'
'Kaizaki, Sumio'

_publ_section_title
;(5,16-Dimethyl-2,6,13,17-tetraazatricyclo[14,4,0^1,18^,0^7,12^]docosane-\k^4^<i>N</i>)dinitratocopper(II)
 trihydrate
;
_journal_coeditor_code HY2020
_journal_issue 9
_journal_name_full 'Acta Crystallographica Section E'
_journal_page_first m2383
_journal_page_last m2385
_journal_paper_doi 10.1107/S1600536806034234
_journal_volume 62
_journal_year 2006
_chemical_formula_iupac '[Cu (N1 O3)2 (C20 H40 N4)], 3H2 O'
_chemical_formula_moiety 'C20 H40 Cu N4 2+, 2N O3 -, 3H2 O'
_chemical_formula_sum 'C20 H46 Cu N6 O9'
_chemical_formula_weight 578.17
_chemical_name_systematic
;
[5,16-Dimethyl-2,6,13,17-tetraazatricyclo[14,4,0^1.18^,0^7.12^]docosane-
\k^4^N]dinitratocopper(II) trihydrate
;
_space_group_IT_number 2
_symmetry_cell_setting triclinic
_symmetry_space_group_name_Hall '-P 1'
_symmetry_space_group_name_H-M 'P -1'
_atom_sites_solution_hydrogens geom
_atom_sites_solution_primary direct
_atom_sites_solution_secondary difmap
_audit_creation_method SHELXL-97
_cell_angle_alpha 93.06(3)
_cell_angle_beta 106.86(2)
_cell_angle_gamma 108.43(3)
_cell_formula_units_Z 1
_cell_length_a 7.813(5)
_cell_length_b 8.746(7)
_cell_length_c 10.715(7)
_cell_measurement_reflns_used 6079
_cell_measurement_temperature 200(2)
_cell_measurement_theta_max 27.5
_cell_measurement_theta_min 3.1
_cell_volume 656.2(8)
_computing_cell_refinement PROCESS-AUTO
_computing_data_collection 'PROCESS-AUTO (Rigaku, 1998)'
_computing_data_reduction 'CrystalStructure (Rigaku/MSC, 2004)'
_computing_molecular_graphics 'ORTEP-3 for Windows (Farrugia, 1997)'
_computing_publication_material SHELXL97
_computing_structure_refinement 'SHELXL97 (Sheldrick, 1997)'
_computing_structure_solution 'SIR92 (Altomare <i>et al.</i>,  1994)'
_diffrn_ambient_temperature 200(2)
_diffrn_detector_area_resol_mean 10.00
_diffrn_measured_fraction_theta_full 0.987
_diffrn_measured_fraction_theta_max 0.987
_diffrn_measurement_device_type 'Rigaku R-AXIS RAPID'
_diffrn_measurement_method \w
_diffrn_radiation_monochromator graphite
_diffrn_radiation_type 'Mo K\a'
_diffrn_radiation_wavelength 0.71073
_diffrn_reflns_av_R_equivalents 0.0163
_diffrn_reflns_av_sigmaI/netI 0.0210
_diffrn_reflns_limit_h_max 9
_diffrn_reflns_limit_h_min -10
_diffrn_reflns_limit_k_max 11
_diffrn_reflns_limit_k_min -11
_diffrn_reflns_limit_l_max 13
_diffrn_reflns_limit_l_min -13
_diffrn_reflns_number 6435
_diffrn_reflns_theta_full 27.46
_diffrn_reflns_theta_max 27.46
_diffrn_reflns_theta_min 3.10
_exptl_absorpt_coefficient_mu 0.891
_exptl_absorpt_correction_T_max 0.9162
_exptl_absorpt_correction_T_min 0.8419
_exptl_absorpt_correction_type multi-scan
_exptl_absorpt_process_details '(ABSCOR; Higashi, 1995)'
_exptl_crystal_colour red--pink
_exptl_crystal_density_diffrn 1.463
_exptl_crystal_density_method 'not measured'
_exptl_crystal_description plate
_exptl_crystal_F_000 309
_exptl_crystal_size_max 0.20
_exptl_crystal_size_mid 0.18
_exptl_crystal_size_min 0.10
_refine_diff_density_max 0.532
_refine_diff_density_min -0.421
_refine_ls_extinction_method none
_refine_ls_goodness_of_fit_ref 1.191
_refine_ls_hydrogen_treatment mixed
_refine_ls_matrix_type full
_refine_ls_number_parameters 178
_refine_ls_number_reflns 2969
_refine_ls_number_restraints 0
_refine_ls_restrained_S_all 1.191
_refine_ls_R_factor_all 0.0334
_refine_ls_R_factor_gt 0.0300
_refine_ls_shift/su_max 0.000
_refine_ls_shift/su_mean 0.000
_refine_ls_structure_factor_coef Fsqd
_refine_ls_weighting_details 'calc w=1/[\s^2^(Fo^2^)+(0.0752P)^2^+0.2496P] where P=(Fo^2^+2Fc^2^)/3'
_refine_ls_weighting_scheme calc
_refine_ls_wR_factor_gt 0.0965
_refine_ls_wR_factor_ref 0.1173
_reflns_number_gt 2809
_reflns_number_total 2969
_reflns_threshold_expression F^2^>2\s(F^2^)
_cod_data_source_file hy2020.cif
_cod_data_source_block I
_cod_depositor_comments
;
 Marking attached hydrogen atoms.

 Antanas Vaitkus,
 2017-08-07
;
_cod_database_code 2210299
_cod_database_fobs_code 2210299

loop_
_symmetry_equiv_pos_as_xyz
'x, y, z'
'-x, -y, -z'

loop_
_atom_site_type_symbol
_atom_site_label
_atom_site_fract_x
_atom_site_fract_y
_atom_site_fract_z
_atom_site_U_iso_or_equiv
_atom_site_adp_type
_atom_site_calc_flag
_atom_site_refinement_flags
_atom_site_occupancy
_atom_site_attached_hydrogens
Cu Cu1 0.0000 0.0000 0.0000 0.01594(13) Uani d S 1 0
O O1 0.1797(3) -0.2240(2) 0.00098(18) 0.0340(4) Uani d . 1 0
O O2 0.2211(3) -0.2795(2) 0.20003(16) 0.0335(4) Uani d . 1 0
O O3 0.2222(3) -0.4498(2) 0.04641(19) 0.0341(4) Uani d . 1 0
O O4 -0.0160(4) -0.5639(3) 0.2688(2) 0.0493(6) Uani d . 1 0
O O5 -0.0376(6) -0.3449(5) 0.4723(4) 0.0422(9) Uani d P 0.50 2
N N1 0.0250(2) -0.03671(19) 0.18891(15) 0.0153(3) Uani d . 1 0
H H1N 0.0836 -0.1147 0.2005 0.018 Uiso calc R 1 0
N N2 0.2353(2) 0.20037(19) 0.08223(15) 0.0153(3) Uani d . 1 0
H H2N 0.1927 0.2873 0.0899 0.018 Uiso calc R 1 0
N N3 0.2077(2) -0.3193(2) 0.08223(18) 0.0219(4) Uani d . 1 0
C C1 0.1703(3) 0.1115(2) 0.28035(18) 0.0167(4) Uani d . 1 0
H H1A 0.1093 0.1951 0.2861 0.020 Uiso calc R 1 0
C C2 0.2534(3) 0.0784(3) 0.4198(2) 0.0242(4) Uani d . 1 0
H H2A 0.1502 0.0389 0.4588 0.029 Uiso calc R 1 0
H H2B 0.3092 -0.0080 0.4153 0.029 Uiso calc R 1 0
C C3 0.4067(4) 0.2325(3) 0.5074(2) 0.0304(5) Uani d . 1 0
H H3A 0.3483 0.3152 0.5193 0.036 Uiso calc R 1 0
H H3B 0.4631 0.2067 0.5955 0.036 Uiso calc R 1 0
C C4 0.5625(3) 0.3020(3) 0.4467(2) 0.0281(5) Uani d . 1 0
H H4A 0.6306 0.2243 0.4441 0.034 Uiso calc R 1 0
H H4B 0.6559 0.4055 0.5025 0.034 Uiso calc R 1 0
C C5 0.4804(3) 0.3339(3) 0.3063(2) 0.0243(4) Uani d . 1 0
H H5A 0.4241 0.4202 0.3096 0.029 Uiso calc R 1 0
H H5B 0.5840 0.3729 0.2675 0.029 Uiso calc R 1 0
C C6 0.3276(3) 0.1782(2) 0.21965(18) 0.0166(4) Uani d . 1 0
H H6A 0.3887 0.0944 0.2145 0.020 Uiso calc R 1 0
C C7 0.3737(3) 0.2485(3) 0.0084(2) 0.0225(4) Uani d . 1 0
H H7A 0.4343 0.1649 0.0072 0.027 Uiso calc R 1 0
H H7B 0.4753 0.3533 0.0550 0.027 Uiso calc R 1 0
C C8 0.2796(3) 0.2669(2) -0.13312(19) 0.0209(4) Uani d . 1 0
H H8A 0.3812 0.3238 -0.1695 0.025 Uiso calc R 1 0
H H8B 0.2036 0.3381 -0.1311 0.025 Uiso calc R 1 0
C C9 0.1502(3) 0.1094(2) -0.22755(19) 0.0168(4) Uani d . 1 0
H H9A 0.1084 0.1385 -0.3177 0.020 Uiso calc R 1 0
C C10 0.2519(3) -0.0120(3) -0.2355(2) 0.0253(4) Uani d . 1 0
H H10A 0.1628 -0.1109 -0.2971 0.030 Uiso calc R 1 0
H H10B 0.2983 -0.0402 -0.1477 0.030 Uiso calc R 1 0
H H10C 0.3600 0.0373 -0.2667 0.030 Uiso calc R 1 0
H H4P 0.058(5) -0.493(4) 0.250(3) 0.036(8) Uiso d . 1 0
H H4O -0.087(6) -0.614(5) 0.194(4) 0.052(10) Uiso d . 1 0

loop_
_atom_site_aniso_label
_atom_site_aniso_U_11
_atom_site_aniso_U_22
_atom_site_aniso_U_33
_atom_site_aniso_U_12
_atom_site_aniso_U_13
_atom_site_aniso_U_23
Cu1 0.01456(19) 0.01781(19) 0.01349(19) 0.00250(13) 0.00538(13) 0.00097(12)
O1 0.0451(10) 0.0340(9) 0.0345(9) 0.0213(8) 0.0202(8) 0.0144(7)
O2 0.0456(10) 0.0325(9) 0.0225(8) 0.0194(8) 0.0052(7) 0.0014(6)
O3 0.0390(10) 0.0233(8) 0.0460(10) 0.0155(7) 0.0184(8) 0.0006(7)
O4 0.0717(16) 0.0382(11) 0.0344(11) 0.0143(11) 0.0168(11) 0.0096(9)
O5 0.043(2) 0.043(2) 0.047(2) 0.0174(17) 0.0201(18) 0.0121(17)
N1 0.0168(8) 0.0146(7) 0.0145(7) 0.0046(6) 0.0061(6) 0.0013(6)
N2 0.0140(7) 0.0163(7) 0.0152(7) 0.0035(6) 0.0061(6) 0.0020(6)
N3 0.0182(8) 0.0208(8) 0.0267(9) 0.0075(7) 0.0066(7) 0.0030(7)
C1 0.0185(9) 0.0159(8) 0.0142(8) 0.0045(7) 0.0050(7) 0.0002(6)
C2 0.0269(10) 0.0264(10) 0.0141(9) 0.0042(8) 0.0042(8) 0.0046(7)
C3 0.0334(12) 0.0323(12) 0.0142(9) 0.0038(10) 0.0002(9) 0.0003(8)
C4 0.0216(10) 0.0312(11) 0.0205(10) 0.0014(9) -0.0006(8) 0.0015(8)
C5 0.0226(10) 0.0220(10) 0.0192(10) 0.0003(8) 0.0018(8) 0.0025(7)
C6 0.0158(8) 0.0166(8) 0.0159(9) 0.0053(7) 0.0035(7) 0.0027(7)
C7 0.0167(9) 0.0285(10) 0.0189(9) 0.0020(8) 0.0075(8) 0.0039(8)
C8 0.0233(10) 0.0181(9) 0.0185(9) 0.0022(7) 0.0082(8) 0.0037(7)
C9 0.0177(9) 0.0182(9) 0.0168(9) 0.0049(7) 0.0100(7) 0.0049(7)
C10 0.0281(11) 0.0227(10) 0.0320(11) 0.0103(8) 0.0178(9) 0.0056(8)

loop_
_atom_type_symbol
_atom_type_description
_atom_type_scat_dispersion_real
_atom_type_scat_dispersion_imag
_atom_type_scat_source
Cu Cu 0.3201 1.2651 'International Tables Vol C Tables 4.2.6.8 and 6.1.1.4'
O O 0.0106 0.0060 'International Tables Vol C Tables 4.2.6.8 and 6.1.1.4'
N N 0.0061 0.0033 'International Tables Vol C Tables 4.2.6.8 and 6.1.1.4'
C C 0.0033 0.0016 'International Tables Vol C Tables 4.2.6.8 and 6.1.1.4'
H H 0.0000 0.0000 'International Tables Vol C Tables 4.2.6.8 and 6.1.1.4'

loop_
_geom_angle_atom_site_label_1
_geom_angle_atom_site_label_2
_geom_angle_atom_site_label_3
_geom_angle_site_symmetry_1
_geom_angle_site_symmetry_3
_geom_angle
_geom_angle_publ_flag
N2 Cu1 N1 . . 85.04(7) yes
N2 Cu1 O1 . . 97.83(9) yes
N1 Cu1 O1 . . 84.08(6) yes
N1 Cu1 N2 . 2 94.96(7) yes
N1 Cu1 O1 . 2 95.92(6) yes
N2 Cu1 O1 . 2 82.17(9) yes
N3 O1 Cu1 . . 129.37(14) ?
C1 N1 C9 . 2 114.46(15) ?
C1 N1 Cu1 . . 108.90(12) ?
C9 N1 Cu1 2 . 120.16(12) ?
C7 N2 C6 . . 112.03(16) ?
C7 N2 Cu1 . . 117.40(13) ?
C6 N2 Cu1 . . 107.32(12) ?
O3 N3 O2 . . 120.65(18) ?
O3 N3 O1 . . 120.26(19) ?
O2 N3 O1 . . 119.08(18) ?
N1 C1 C6 . . 107.45(15) ?
N1 C1 C2 . . 113.26(16) ?
C6 C1 C2 . . 110.51(17) ?
C3 C2 C1 . . 110.98(18) ?
C4 C3 C2 . . 110.93(19) ?
C3 C4 C5 . . 111.44(19) ?
C6 C5 C4 . . 110.55(17) ?
N2 C6 C1 . . 107.48(16) ?
N2 C6 C5 . . 113.92(16) ?
C1 C6 C5 . . 110.62(17) ?
N2 C7 C8 . . 112.35(17) ?
C7 C8 C9 . . 116.18(17) ?
N1 C9 C8 2 . 109.32(16) ?
N1 C9 C10 2 . 111.96(16) ?
C8 C9 C10 . . 112.68(18) ?
H4P O4 H4O . . 101(3) ?
C1 N1 H1N . . 103.7 ?
C9 N1 H1N 2 . 103.7 ?
Cu1 N1 H1N . . 103.7 ?
C7 N2 H2N . . 106.5 ?
C6 N2 H2N . . 106.5 ?
Cu1 N2 H2N . . 106.5 ?
N1 C1 H1A . . 108.5 ?
C6 C1 H1A . . 108.5 ?
C2 C1 H1A . . 108.5 ?
C3 C2 H2A . . 109.4 ?
C1 C2 H2A . . 109.4 ?
C3 C2 H2B . . 109.4 ?
C1 C2 H2B . . 109.4 ?
H2A C2 H2B . . 108.0 ?
C4 C3 H3A . . 109.5 ?
C2 C3 H3A . . 109.5 ?
C4 C3 H3B . . 109.5 ?
C2 C3 H3B . . 109.5 ?
H3A C3 H3B . . 108.0 ?
C3 C4 H4A . . 109.3 ?
C5 C4 H4A . . 109.3 ?
C3 C4 H4B . . 109.3 ?
C5 C4 H4B . . 109.3 ?
H4A C4 H4B . . 108.0 ?
C6 C5 H5A . . 109.5 ?
C4 C5 H5A . . 109.5 ?
C6 C5 H5B . . 109.5 ?
C4 C5 H5B . . 109.5 ?
H5A C5 H5B . . 108.1 ?
N2 C6 H6A . . 108.2 ?
C1 C6 H6A . . 108.2 ?
C5 C6 H6A . . 108.2 ?
N2 C7 H7A . . 109.1 ?
C8 C7 H7A . . 109.1 ?
N2 C7 H7B . . 109.1 ?
C8 C7 H7B . . 109.1 ?
H7A C7 H7B . . 107.9 ?
C7 C8 H8A . . 108.2 ?
C9 C8 H8A . . 108.2 ?
C7 C8 H8B . . 108.2 ?
C9 C8 H8B . . 108.2 ?
H8A C8 H8B . . 107.4 ?
N1 C9 H9A 2 . 107.5 ?
C8 C9 H9A . . 107.5 ?
C10 C9 H9A . . 107.5 ?
C9 C10 H10A . . 109.5 ?
C9 C10 H10B . . 109.5 ?
H10A C10 H10B . . 109.5 ?
C9 C10 H10C . . 109.5 ?
H10A C10 H10C . . 109.5 ?
H10B C10 H10C . . 109.5 ?

loop_
_geom_bond_atom_site_label_1
_geom_bond_atom_site_label_2
_geom_bond_site_symmetry_2
_geom_bond_distance
_geom_bond_publ_flag
Cu1 N2 . 2.021(2) yes
Cu1 N1 . 2.029(2) yes
Cu1 O1 . 2.746(2) yes
O1 N3 . 1.258(2) ?
O2 N3 . 1.256(3) ?
O3 N3 . 1.234(3) ?
N1 C1 . 1.489(3) ?
N1 C9 2 1.501(2) ?
N2 C7 . 1.489(3) ?
N2 C6 . 1.493(3) ?
C1 C6 . 1.524(3) ?
C1 C2 . 1.529(3) ?
C2 C3 . 1.525(3) ?
C3 C4 . 1.520(3) ?
C4 C5 . 1.533(3) ?
C5 C6 . 1.528(3) ?
C7 C8 . 1.523(3) ?
C8 C9 . 1.524(3) ?
C9 C10 . 1.526(3) ?
O4 H4P . 0.79(4) ?
O4 H4O . 0.84(4) ?
N1 H1N . 0.9300 ?
N2 H2N . 0.9300 ?
C1 H1A . 1.0000 ?
C2 H2A . 0.9900 ?
C2 H2B . 0.9900 ?
C3 H3A . 0.9900 ?
C3 H3B . 0.9900 ?
C4 H4A . 0.9900 ?
C4 H4B . 0.9900 ?
C5 H5A . 0.9900 ?
C5 H5B . 0.9900 ?
C6 H6A . 1.0000 ?
C7 H7A . 0.9900 ?
C7 H7B . 0.9900 ?
C8 H8A . 0.9900 ?
C8 H8B . 0.9900 ?
C9 H9A . 1.0000 ?
C10 H10A . 0.9800 ?
C10 H10B . 0.9800 ?
C10 H10C . 0.9800 ?

loop_
_geom_hbond_atom_site_label_D
_geom_hbond_atom_site_label_H
_geom_hbond_atom_site_label_A
_geom_hbond_site_symmetry_A
_geom_hbond_distance_DH
_geom_hbond_distance_HA
_geom_hbond_distance_DA
_geom_hbond_angle_DHA
_geom_hbond_publ_flag
N1 H1N O2 . 0.93 2.05 2.975(3) 171.3 yes
N2 H2N O3 1_565 0.93 2.32 3.133(3) 145.4 yes
O4 H4P O2 . 0.79(4) 2.10(3) 2.870(3) 169(4) yes
O4 H4O O1 2_545 0.84(4) 2.25(4) 3.036(2) 158(4) yes

loop_
_geom_torsion_atom_site_label_1
_geom_torsion_atom_site_label_2
_geom_torsion_atom_site_label_3
_geom_torsion_atom_site_label_4
_geom_torsion_site_symmetry_1
_geom_torsion_site_symmetry_4
_geom_torsion
N2 Cu1 O1 N3 . . 97.99(19)
N2 Cu1 O1 N3 2 . -82.01(19)
N1 Cu1 O1 N3 . . 13.85(18)
N1 Cu1 O1 N3 2 . -166.15(18)
N2 Cu1 N1 C1 . . 10.43(12)
N2 Cu1 N1 C1 2 . -169.57(12)
O1 Cu1 N1 C1 . . 108.85(13)
N2 Cu1 N1 C9 . 2 145.27(14)
N2 Cu1 N1 C9 2 2 -34.73(14)
O1 Cu1 N1 C9 . 2 -116.31(14)
N1 Cu1 N2 C7 . . 145.82(14)
N1 Cu1 N2 C7 2 . -34.18(14)
O1 Cu1 N2 C7 . . 62.50(14)
N1 Cu1 N2 C6 . . 18.65(12)
N1 Cu1 N2 C6 2 . -161.35(12)
O1 Cu1 N2 C6 . . -64.67(12)
Cu1 O1 N3 O3 . . 152.16(16)
Cu1 O1 N3 O2 . . -28.0(3)
C9 N1 C1 C6 2 . -174.50(14)
Cu1 N1 C1 C6 . . -36.83(16)
C9 N1 C1 C2 2 . 63.2(2)
Cu1 N1 C1 C2 . . -159.17(14)
N1 C1 C2 C3 . . 177.75(17)
C6 C1 C2 C3 . . 57.1(2)
C1 C2 C3 C4 . . -56.0(3)
C2 C3 C4 C5 . . 55.5(3)
C3 C4 C5 C6 . . -55.9(3)
C7 N2 C6 C1 . . -173.90(15)
Cu1 N2 C6 C1 . . -43.64(16)
C7 N2 C6 C5 . . 63.2(2)
Cu1 N2 C6 C5 . . -166.58(14)
N1 C1 C6 N2 . . 53.49(19)
C2 C1 C6 N2 . . 177.52(15)
N1 C1 C6 C5 . . 178.44(15)
C2 C1 C6 C5 . . -57.5(2)
C4 C5 C6 N2 . . 177.97(18)
C4 C5 C6 C1 . . 56.8(2)
C6 N2 C7 C8 . . 178.46(15)
Cu1 N2 C7 C8 . . 53.6(2)
N2 C7 C8 C9 . . -71.5(2)
C7 C8 C9 N1 . 2 68.7(2)
C7 C8 C9 C10 . . -56.5(2)
